data_4511563
loop_
_publ_author_name
'Dobrzy\'nska, Danuta'
'Jerzykiewicz, Lucjan B.'
'Jezierska, Julia'
'Duczmal, Marek'

_publ_section_title
;
 Crystal Structure and Characterization of Manganese(II)
 Carboxylates:&#x2009; 3D Metal&#x2212;Organic Frameworks
;
_journal_issue 5
_journal_name_full 'Crystal Growth &amp; Design'
_journal_page_first 1945
_journal_paper_doi 10.1021/cg050169u
_journal_volume 5
_journal_year 2005
_chemical_formula_sum 'C50 H43 Mn2 N5 O16'
_chemical_formula_weight 1079.77
_chemical_name_systematic
; 
 ? 
;
_space_group_IT_number 2
_symmetry_space_group_name_Hall '-P 1'
_symmetry_space_group_name_H-M 'P -1'
_atom_sites_solution_hydrogens geom
_atom_sites_solution_primary direct
_atom_sites_solution_secondary difmap
_audit_creation_method SHELXL-97
_cell_angle_alpha 97.00(2)
_cell_angle_beta 102.730(13)
_cell_angle_gamma 117.685(15)
_cell_formula_units_Z 2
_cell_length_a 12.6912(18)
_cell_length_b 13.367(3)
_cell_length_c 16.295(3)
_cell_measurement_temperature 293(2)
_cell_volume 2305.8(9)
_computing_structure_refinement 'SHELXL-97 (Sheldrick, 1997)'
_computing_structure_solution 'SHELXS-97 (Sheldrick, 1990)'
_diffrn_ambient_temperature 293(2)
_diffrn_measured_fraction_theta_full 0.814
_diffrn_measured_fraction_theta_max 0.814
_diffrn_radiation_monochromator graphite
_diffrn_radiation_source 'fine-focus sealed tube'
_diffrn_radiation_type MoK\a
_diffrn_radiation_wavelength 0.71073
_diffrn_reflns_av_R_equivalents 0.0303
_diffrn_reflns_av_sigmaI/netI 0.0431
_diffrn_reflns_limit_h_max 16
_diffrn_reflns_limit_h_min -16
_diffrn_reflns_limit_k_max 17
_diffrn_reflns_limit_k_min -17
_diffrn_reflns_limit_l_max 21
_diffrn_reflns_limit_l_min -20
_diffrn_reflns_number 14578
_diffrn_reflns_theta_full 28.34
_diffrn_reflns_theta_max 28.34
_diffrn_reflns_theta_min 3.22
_exptl_absorpt_coefficient_mu 0.630
_exptl_crystal_density_diffrn 1.555
_exptl_crystal_density_method 'not measured'
_exptl_crystal_F_000 1112
_refine_diff_density_max 0.351
_refine_diff_density_min -0.483
_refine_diff_density_rms 0.063
_refine_ls_extinction_method none
_refine_ls_goodness_of_fit_ref 0.849
_refine_ls_hydrogen_treatment mixed
_refine_ls_matrix_type full
_refine_ls_number_parameters 713
_refine_ls_number_reflns 9360
_refine_ls_number_restraints 0
_refine_ls_restrained_S_all 0.849
_refine_ls_R_factor_all 0.0457
_refine_ls_R_factor_gt 0.0354
_refine_ls_shift/su_max 11.128
_refine_ls_shift/su_mean 0.428
_refine_ls_structure_factor_coef Fsqd
_refine_ls_weighting_details 'calc w=1/[\s^2^(Fo^2^)+(0.0660P)^2^+1.4456P] where P=(Fo^2^+2Fc^2^)/3'
_refine_ls_weighting_scheme calc
_refine_ls_wR_factor_gt 0.0895
_refine_ls_wR_factor_ref 0.0968
_reflns_number_gt 8025
_reflns_number_total 9360
_reflns_threshold_expression >2sigma(I)
_cod_data_source_file cg050169usi20050421_050159.cif
_cod_data_source_block '_C50_H43_Mn2_N5_O16'
_cod_original_cell_volume 2305.8(7)
_cod_database_code 4511563

loop_
_symmetry_equiv_pos_as_xyz
'x, y, z'
'-x, -y, -z'

loop_
_atom_site_label
_atom_site_type_symbol
_atom_site_fract_x
_atom_site_fract_y
_atom_site_fract_z
_atom_site_U_iso_or_equiv
_atom_site_adp_type
_atom_site_occupancy
_atom_site_symmetry_multiplicity
_atom_site_calc_flag
_atom_site_refinement_flags
Mn1 Mn 0.89573(3) 0.09685(3) 0.13469(2) 0.01298(9) Uani 1 1 d .
Mn2 Mn 0.10676(3) 0.92442(3) 0.40540(2) 0.01275(9) Uani 1 1 d .
N1 N 1.03374(17) 0.29434(16) 0.17583(12) 0.0131(4) Uani 1 1 d .
N2 N 0.71679(17) 0.11322(16) 0.09899(12) 0.0139(4) Uani 1 1 d .
N3 N 0.27246(17) 0.89136(15) 0.42293(12) 0.0131(4) Uani 1 1 d .
N4 N -0.04404(17) 0.72458(16) 0.34145(13) 0.0149(4) Uani 1 1 d .
N5 N 0.58402(18) 0.60158(17) 0.24179(13) 0.0162(4) Uani 1 1 d .
O1 O 1.04386(17) 0.08432(16) 0.21651(13) 0.0233(4) Uani 1 1 d .
O2 O 0.79395(18) -0.08749(15) 0.06055(13) 0.0252(4) Uani 1 1 d .
O3 O -0.02266(17) 0.98684(16) 0.35925(12) 0.0168(3) Uani 1 1 d .
O4 O 0.23086(14) 1.10166(13) 0.49192(10) 0.0140(3) Uani 1 1 d .
O5 O 0.27551(16) 0.15279(15) 0.66484(11) 0.0183(3) Uani 1 1 d .
O6 O 0.18294(18) 0.05245(16) 0.11970(12) 0.0224(4) Uani 1 1 d .
O11 O 0.98047(15) 0.13638(14) 0.03298(10) 0.0162(3) Uani 1 1 d .
O12 O 1.15201(16) 0.26103(15) 0.00447(12) 0.0227(4) Uani 1 1 d .
O21 O 0.80821(15) 0.04286(14) 0.23003(11) 0.0168(3) Uani 1 1 d .
O22 O 0.62550(15) -0.03478(14) 0.25778(11) 0.0188(3) Uani 1 1 d .
O31 O 0.17873(15) 0.97491(14) 0.30312(10) 0.0160(3) Uani 1 1 d .
O32 O 0.31103(16) 0.97999(16) 0.23094(11) 0.0226(4) Uani 1 1 d .
O41 O 0.01768(15) 0.86287(14) 0.50119(10) 0.0164(3) Uani 1 1 d .
O42 O -0.16402(16) 0.73090(15) 0.51504(12) 0.0219(4) Uani 1 1 d .
O51 O 0.68318(17) 0.58606(16) 0.05680(12) 0.0229(4) Uani 1 1 d .
O52 O 0.72403(18) 0.74349(15) 0.15430(13) 0.0289(4) Uani 1 1 d .
C10 C 1.0766(2) 0.2360(2) 0.04692(15) 0.0158(4) Uani 1 1 d .
C11 C 1.1007(2) 0.33120(19) 0.12255(15) 0.0140(4) Uani 1 1 d .
C12 C 1.1922(2) 0.4493(2) 0.13524(16) 0.0189(5) Uani 1 1 d .
H12 H 1.2375 0.4715 0.0965 0.023 Uiso 1 1 calc R
C13 C 1.2126(2) 0.5303(2) 0.20590(16) 0.0194(5) Uani 1 1 d .
H13 H 1.2704 0.6090 0.2146 0.023 Uiso 1 1 calc R
C14 C 1.1458(2) 0.4945(2) 0.26571(15) 0.0163(5) Uani 1 1 d .
C15 C 1.1660(2) 0.5731(2) 0.34190(16) 0.0212(5) Uani 1 1 d .
H15 H 1.2216 0.6528 0.3524 0.025 Uiso 1 1 calc R
C16 C 1.1041(2) 0.5327(2) 0.40008(16) 0.0230(5) Uani 1 1 d .
H16 H 1.1181 0.5849 0.4501 0.028 Uiso 1 1 calc R
C17 C 1.0190(2) 0.4122(2) 0.38455(16) 0.0220(5) Uani 1 1 d .
H17 H 0.9789 0.3855 0.4253 0.026 Uiso 1 1 calc R
C18 C 0.9946(2) 0.3339(2) 0.31048(15) 0.0177(5) Uani 1 1 d .
H18 H 0.9370 0.2548 0.3005 0.021 Uiso 1 1 calc R
C19 C 1.0574(2) 0.37382(19) 0.24924(15) 0.0142(4) Uani 1 1 d .
C20 C 0.6974(2) 0.02283(18) 0.21900(14) 0.0135(4) Uani 1 1 d .
C21 C 0.6494(2) 0.07418(18) 0.15195(14) 0.0135(4) Uani 1 1 d .
C22 C 0.5379(2) 0.0763(2) 0.14745(15) 0.0168(5) Uani 1 1 d .
H22 H 0.4938 0.0478 0.1859 0.020 Uiso 1 1 calc R
C23 C 0.4965(2) 0.1212(2) 0.08526(15) 0.0172(5) Uani 1 1 d .
H23 H 0.4236 0.1238 0.0812 0.021 Uiso 1 1 calc R
C24 C 0.5645(2) 0.16351(19) 0.02705(15) 0.0154(5) Uani 1 1 d .
C25 C 0.5252(2) 0.2087(2) -0.03993(16) 0.0182(5) Uani 1 1 d .
H25 H 0.4542 0.2150 -0.0452 0.022 Uiso 1 1 calc R
C26 C 0.5919(2) 0.2433(2) -0.09716(16) 0.0210(5) Uani 1 1 d .
H26 H 0.5661 0.2735 -0.1408 0.025 Uiso 1 1 calc R
C27 C 0.6993(2) 0.2333(2) -0.09001(16) 0.0194(5) Uani 1 1 d .
H27 H 0.7426 0.2555 -0.1299 0.023 Uiso 1 1 calc R
C28 C 0.7406(2) 0.19148(19) -0.02530(15) 0.0169(5) Uani 1 1 d .
H28 H 0.8121 0.1862 -0.0211 0.020 Uiso 1 1 calc R
C29 C 0.6750(2) 0.15623(18) 0.03514(15) 0.0142(4) Uani 1 1 d .
C30 C 0.2674(2) 0.96092(19) 0.29187(14) 0.0149(4) Uani 1 1 d .
C31 C 0.3225(2) 0.91420(19) 0.35897(15) 0.0142(4) Uani 1 1 d .
C32 C 0.4232(2) 0.89898(19) 0.35176(15) 0.0163(5) Uani 1 1 d .
H32 H 0.4543 0.9148 0.3053 0.020 Uiso 1 1 calc R
C33 C 0.4743(2) 0.86059(19) 0.41424(16) 0.0170(5) Uani 1 1 d .
H33 H 0.5411 0.8506 0.4109 0.020 Uiso 1 1 calc R
C34 C 0.4253(2) 0.83601(19) 0.48405(15) 0.0156(5) Uani 1 1 d .
C35 C 0.4746(2) 0.7970(2) 0.55158(16) 0.0188(5) Uani 1 1 d .
H35 H 0.5417 0.7861 0.5509 0.023 Uiso 1 1 calc R
C36 C 0.4236(2) 0.7753(2) 0.61778(16) 0.0205(5) Uani 1 1 d .
H36 H 0.4560 0.7494 0.6618 0.025 Uiso 1 1 calc R
C37 C 0.3219(2) 0.79192(19) 0.61951(15) 0.0179(5) Uani 1 1 d .
H37 H 0.2881 0.7767 0.6648 0.021 Uiso 1 1 calc R
C38 C 0.2722(2) 0.83004(19) 0.55579(15) 0.0158(4) Uani 1 1 d .
H38 H 0.2056 0.8411 0.5581 0.019 Uiso 1 1 calc R
C39 C 0.3227(2) 0.85265(18) 0.48609(15) 0.0137(4) Uani 1 1 d .
C40 C -0.0835(2) 0.7628(2) 0.47724(16) 0.0164(5) Uani 1 1 d .
C41 C -0.1069(2) 0.67861(19) 0.39520(15) 0.0158(5) Uani 1 1 d .
C42 C -0.1945(2) 0.5581(2) 0.37898(17) 0.0216(5) Uani 1 1 d .
H42 H -0.2385 0.5305 0.4177 0.026 Uiso 1 1 calc R
C43 C -0.2131(2) 0.4833(2) 0.30526(17) 0.0223(5) Uani 1 1 d .
H43 H -0.2682 0.4034 0.2941 0.027 Uiso 1 1 calc R
C44 C -0.1487(2) 0.5272(2) 0.24593(16) 0.0195(5) Uani 1 1 d .
C45 C -0.1636(2) 0.4544(2) 0.16798(17) 0.0256(6) Uani 1 1 d .
H45 H -0.2159 0.3739 0.1554 0.031 Uiso 1 1 calc R
C46 C -0.1022(2) 0.5012(2) 0.11148(17) 0.0269(6) Uani 1 1 d .
H46 H -0.1118 0.4524 0.0612 0.032 Uiso 1 1 calc R
C47 C -0.0241(2) 0.6234(2) 0.12880(16) 0.0239(5) Uani 1 1 d .
H47 H 0.0162 0.6545 0.0892 0.029 Uiso 1 1 calc R
C48 C -0.0070(2) 0.6970(2) 0.20355(16) 0.0193(5) Uani 1 1 d .
H48 H 0.0437 0.7774 0.2138 0.023 Uiso 1 1 calc R
C49 C -0.0663(2) 0.6504(2) 0.26485(15) 0.0166(5) Uani 1 1 d .
C50 C 0.5876(3) 0.5533(3) 0.1672(2) 0.0179(7) Uani 1 1 d .
C51 C 0.6730(2) 0.6385(2) 0.12621(16) 0.0177(5) Uani 1 1 d .
C52 C 0.5066(2) 0.5292(2) 0.28158(15) 0.0162(5) Uani 1 1 d .
C53 C 0.5020(2) 0.5792(2) 0.36188(16) 0.0206(5) Uani 1 1 d .
H53 H 0.5539 0.6590 0.3878 0.025 Uiso 1 1 calc R
C54 C 0.4212(2) 0.5099(2) 0.40097(17) 0.0248(5) Uani 1 1 d .
H54 H 0.4184 0.5435 0.4533 0.030 Uiso 1 1 calc R
C55 C 0.3418(2) 0.3882(2) 0.36350(18) 0.0267(6) Uani 1 1 d .
H55 H 0.2865 0.3427 0.3908 0.032 Uiso 1 1 calc R
C56 C 0.3461(2) 0.3372(2) 0.28715(18) 0.0243(5) Uani 1 1 d .
H56 H 0.2947 0.2569 0.2633 0.029 Uiso 1 1 calc R
C57 C 0.4284(2) 0.4061(2) 0.24412(16) 0.0178(5) Uani 1 1 d .
C58 C 0.4363(2) 0.3593(2) 0.16515(17) 0.0207(5) Uani 1 1 d .
H58 H 0.3876 0.2793 0.1392 0.025 Uiso 1 1 calc R
C59 C 0.5162(2) 0.4319(2) 0.12642(16) 0.0191(5) Uani 1 1 d .
H59 H 0.523(3) 0.402(2) 0.0746(19) 0.023 Uiso 1 1 calc .
H1A H 1.095(3) 0.069(3) 0.194(2) 0.047(10) Uiso 1 1 d .
H1B H 1.032(3) 0.052(3) 0.254(2) 0.048(10) Uiso 1 1 d .
H2A H 0.782(4) -0.135(4) 0.096(3) 0.074(14) Uiso 1 1 d .
H2B H 0.826(4) -0.111(4) 0.032(3) 0.092(15) Uiso 1 1 d .
H3A H -0.095(3) 0.944(3) 0.340(2) 0.040(9) Uiso 1 1 d .
H3B H -0.015(3) 1.040(3) 0.399(2) 0.043(10) Uiso 1 1 d .
H4A H 0.208(4) 1.146(3) 0.477(3) 0.054(12) Uiso 1 1 d .
H4B H 0.246(3) 1.115(3) 0.549(3) 0.064(11) Uiso 1 1 d .
H5A H 0.308(3) 0.117(3) 0.691(2) 0.035(8) Uiso 1 1 d .
H5B H 0.312(4) 0.223(4) 0.700(3) 0.054(12) Uiso 1 1 d .
H6A H 0.224(4) 0.025(3) 0.150(3) 0.049(11) Uiso 1 1 d .
H6B H 0.127(3) -0.006(3) 0.079(2) 0.033(9) Uiso 1 1 d .
H51A H 0.739(4) 0.635(3) 0.038(3) 0.060(12) Uiso 1 1 d .

loop_
_atom_site_aniso_label
_atom_site_aniso_U_11
_atom_site_aniso_U_22
_atom_site_aniso_U_33
_atom_site_aniso_U_23
_atom_site_aniso_U_13
_atom_site_aniso_U_12
Mn1 0.01316(17) 0.01250(17) 0.01344(17) 0.00374(13) 0.00641(13) 0.00559(14)
Mn2 0.01320(17) 0.01440(17) 0.01252(17) 0.00394(13) 0.00653(13) 0.00728(14)
N1 0.0132(9) 0.0132(9) 0.0129(9) 0.0038(7) 0.0047(7) 0.0063(7)
N2 0.0163(9) 0.0114(9) 0.0127(9) 0.0013(7) 0.0055(7) 0.0061(8)
N3 0.0127(9) 0.0115(9) 0.0128(9) 0.0011(7) 0.0049(7) 0.0046(7)
N4 0.0127(9) 0.0150(9) 0.0168(10) 0.0038(7) 0.0042(7) 0.0070(8)
N5 0.0157(9) 0.0162(9) 0.0178(10) 0.0047(8) 0.0067(8) 0.0082(8)
O1 0.0226(9) 0.0279(10) 0.0269(10) 0.0147(8) 0.0114(8) 0.0154(8)
O2 0.0276(10) 0.0153(8) 0.0317(11) 0.0015(8) 0.0170(8) 0.0078(8)
O3 0.0145(9) 0.0195(9) 0.0158(8) 0.0025(7) 0.0046(7) 0.0089(7)
O4 0.0146(7) 0.0138(7) 0.0133(8) 0.0018(6) 0.0043(6) 0.0074(6)
O5 0.0198(8) 0.0167(8) 0.0154(8) 0.0027(7) 0.0038(7) 0.0080(7)
O6 0.0254(10) 0.0232(9) 0.0191(9) 0.0058(8) 0.0073(8) 0.0126(8)
O11 0.0170(8) 0.0157(8) 0.0133(8) 0.0021(6) 0.0068(6) 0.0059(7)
O12 0.0243(9) 0.0224(9) 0.0249(9) 0.0091(7) 0.0176(8) 0.0097(7)
O21 0.0144(8) 0.0207(8) 0.0170(8) 0.0082(7) 0.0069(6) 0.0086(7)
O22 0.0185(8) 0.0233(8) 0.0184(9) 0.0085(7) 0.0107(7) 0.0107(7)
O31 0.0176(8) 0.0208(8) 0.0150(8) 0.0067(6) 0.0083(6) 0.0121(7)
O32 0.0208(9) 0.0376(10) 0.0166(9) 0.0106(8) 0.0116(7) 0.0171(8)
O41 0.0176(8) 0.0175(8) 0.0156(8) 0.0058(6) 0.0090(7) 0.0082(7)
O42 0.0246(9) 0.0233(9) 0.0277(10) 0.0133(7) 0.0183(8) 0.0139(8)
O51 0.0255(9) 0.0218(9) 0.0216(9) 0.0061(7) 0.0147(8) 0.0089(8)
O52 0.0397(11) 0.0162(9) 0.0343(11) 0.0089(8) 0.0242(9) 0.0110(8)
C10 0.0181(11) 0.0191(11) 0.0136(11) 0.0070(9) 0.0064(9) 0.0108(9)
C11 0.0125(10) 0.0145(10) 0.0155(11) 0.0046(8) 0.0044(8) 0.0072(9)
C12 0.0172(11) 0.0194(11) 0.0207(12) 0.0094(9) 0.0090(9) 0.0075(10)
C13 0.0162(11) 0.0122(10) 0.0254(13) 0.0065(9) 0.0043(9) 0.0044(9)
C14 0.0149(11) 0.0159(11) 0.0161(11) 0.0032(9) 0.0020(9) 0.0077(9)
C15 0.0199(12) 0.0148(11) 0.0220(12) 0.0000(9) 0.0016(10) 0.0067(10)
C16 0.0247(13) 0.0204(12) 0.0183(12) -0.0040(10) 0.0029(10) 0.0107(10)
C17 0.0255(13) 0.0250(12) 0.0161(12) 0.0033(10) 0.0087(10) 0.0128(11)
C18 0.0188(11) 0.0157(11) 0.0157(11) 0.0022(9) 0.0069(9) 0.0063(9)
C19 0.0138(10) 0.0151(10) 0.0145(11) 0.0027(8) 0.0033(8) 0.0087(9)
C20 0.0169(11) 0.0117(10) 0.0116(10) 0.0006(8) 0.0060(9) 0.0071(9)
C21 0.0146(10) 0.0109(10) 0.0117(10) 0.0003(8) 0.0035(8) 0.0049(8)
C22 0.0167(11) 0.0164(11) 0.0158(11) 0.0019(9) 0.0072(9) 0.0068(9)
C23 0.0143(11) 0.0173(11) 0.0178(12) -0.0001(9) 0.0046(9) 0.0077(9)
C24 0.0150(11) 0.0115(10) 0.0160(11) 0.0001(8) 0.0032(9) 0.0053(9)
C25 0.0171(11) 0.0149(11) 0.0206(12) 0.0020(9) 0.0038(9) 0.0079(9)
C26 0.0235(12) 0.0177(11) 0.0189(12) 0.0058(9) 0.0020(10) 0.0099(10)
C27 0.0235(12) 0.0182(11) 0.0159(11) 0.0070(9) 0.0071(9) 0.0091(10)
C28 0.0151(11) 0.0162(11) 0.0177(11) 0.0048(9) 0.0066(9) 0.0059(9)
C29 0.0149(11) 0.0095(10) 0.0146(11) 0.0004(8) 0.0039(9) 0.0044(9)
C30 0.0145(11) 0.0146(10) 0.0126(11) 0.0014(8) 0.0053(9) 0.0053(9)
C31 0.0125(10) 0.0126(10) 0.0143(11) 0.0009(8) 0.0050(8) 0.0042(9)
C32 0.0153(11) 0.0168(11) 0.0160(11) 0.0017(9) 0.0063(9) 0.0075(9)
C33 0.0131(10) 0.0150(11) 0.0215(12) 0.0009(9) 0.0055(9) 0.0071(9)
C34 0.0116(10) 0.0123(10) 0.0178(11) 0.0000(9) 0.0025(9) 0.0038(9)
C35 0.0140(11) 0.0171(11) 0.0234(13) 0.0030(9) 0.0029(9) 0.0082(9)
C36 0.0214(12) 0.0195(12) 0.0191(12) 0.0058(9) 0.0020(10) 0.0108(10)
C37 0.0213(12) 0.0156(11) 0.0140(11) 0.0030(9) 0.0060(9) 0.0072(9)
C38 0.0167(11) 0.0136(10) 0.0162(11) 0.0019(8) 0.0067(9) 0.0069(9)
C39 0.0124(10) 0.0099(10) 0.0144(11) 0.0001(8) 0.0024(8) 0.0036(8)
C40 0.0185(11) 0.0188(11) 0.0204(12) 0.0105(9) 0.0103(9) 0.0129(10)
C41 0.0126(10) 0.0160(11) 0.0203(12) 0.0061(9) 0.0049(9) 0.0083(9)
C42 0.0181(11) 0.0188(12) 0.0301(14) 0.0122(10) 0.0104(10) 0.0085(10)
C43 0.0176(12) 0.0145(11) 0.0293(14) 0.0057(10) 0.0030(10) 0.0057(10)
C44 0.0160(11) 0.0168(11) 0.0214(12) 0.0015(9) -0.0001(9) 0.0084(10)
C45 0.0239(13) 0.0184(12) 0.0267(14) -0.0027(10) -0.0017(11) 0.0109(11)
C46 0.0287(14) 0.0276(14) 0.0204(13) -0.0061(10) -0.0014(11) 0.0180(12)
C47 0.0239(13) 0.0308(14) 0.0166(12) 0.0013(10) 0.0053(10) 0.0152(11)
C48 0.0158(11) 0.0190(11) 0.0173(12) 0.0001(9) 0.0026(9) 0.0066(10)
C49 0.0149(11) 0.0164(11) 0.0190(12) 0.0029(9) 0.0033(9) 0.0095(9)
C50 0.0166(16) 0.0191(16) 0.0184(17) 0.0061(13) 0.0063(13) 0.0089(14)
C51 0.0179(11) 0.0205(12) 0.0190(12) 0.0076(9) 0.0084(9) 0.0114(10)
C52 0.0134(10) 0.0175(11) 0.0187(12) 0.0055(9) 0.0053(9) 0.0082(9)
C53 0.0203(12) 0.0208(12) 0.0202(12) 0.0051(10) 0.0086(10) 0.0090(10)
C54 0.0266(13) 0.0336(14) 0.0210(13) 0.0100(11) 0.0118(10) 0.0179(12)
C55 0.0231(13) 0.0329(14) 0.0307(14) 0.0189(12) 0.0160(11) 0.0137(12)
C56 0.0193(12) 0.0204(12) 0.0317(14) 0.0114(11) 0.0100(11) 0.0069(10)
C57 0.0132(10) 0.0161(11) 0.0222(12) 0.0055(9) 0.0050(9) 0.0060(9)
C58 0.0187(12) 0.0141(11) 0.0246(13) 0.0023(9) 0.0053(10) 0.0061(10)
C59 0.0207(12) 0.0199(12) 0.0178(12) 0.0036(9) 0.0079(10) 0.0107(10)

loop_
_atom_type_symbol
_atom_type_description
_atom_type_scat_dispersion_real
_atom_type_scat_dispersion_imag
_atom_type_scat_source
Mn Mn 0.3368 0.7283 'International Tables Vol C Tables 4.2.6.8 and 6.1.1.4'
O O 0.0106 0.0060 'International Tables Vol C Tables 4.2.6.8 and 6.1.1.4'
C C 0.0033 0.0016 'International Tables Vol C Tables 4.2.6.8 and 6.1.1.4'
N N 0.0061 0.0033 'International Tables Vol C Tables 4.2.6.8 and 6.1.1.4'
H H 0.0000 0.0000 'International Tables Vol C Tables 4.2.6.8 and 6.1.1.4'

loop_
_geom_angle_atom_site_label_1
_geom_angle_atom_site_label_2
_geom_angle_atom_site_label_3
_geom_angle
O21 Mn1 O1 83.91(7)
O21 Mn1 O11 175.02(6)
O1 Mn1 O11 95.01(7)
O21 Mn1 O2 88.29(7)
O1 Mn1 O2 93.89(8)
O11 Mn1 O2 86.92(7)
O21 Mn1 N1 111.05(7)
O1 Mn1 N1 85.70(7)
O11 Mn1 N1 73.66(7)
O2 Mn1 N1 160.45(7)
O21 Mn1 N2 74.05(7)
O1 Mn1 N2 156.62(7)
O11 Mn1 N2 107.61(7)
O2 Mn1 N2 93.17(7)
N1 Mn1 N2 94.87(7)
O31 Mn2 O41 174.99(6)
O31 Mn2 O4 91.88(6)
O41 Mn2 O4 92.21(6)
O31 Mn2 O3 86.83(6)
O41 Mn2 O3 90.60(7)
O4 Mn2 O3 85.58(7)
O31 Mn2 N3 74.79(7)
O41 Mn2 N3 108.04(7)
O4 Mn2 N3 90.93(6)
O3 Mn2 N3 161.18(7)
O31 Mn2 N4 101.95(7)
O41 Mn2 N4 73.96(7)
O4 Mn2 N4 166.17(7)
O3 Mn2 N4 94.76(7)
N3 Mn2 N4 93.00(7)
C11 N1 C19 118.68(19)
C11 N1 Mn1 113.53(14)
C19 N1 Mn1 127.70(15)
C21 N2 C29 118.39(19)
C21 N2 Mn1 111.21(15)
C29 N2 Mn1 130.40(15)
C31 N3 C39 118.29(19)
C31 N3 Mn2 111.20(15)
C39 N3 Mn2 130.51(15)
C41 N4 C49 117.96(19)
C41 N4 Mn2 110.76(15)
C49 N4 Mn2 130.92(15)
C50 N5 C52 117.8(2)
C10 O11 Mn1 118.87(14)
C20 O21 Mn1 120.00(14)
C30 O31 Mn2 120.57(15)
C40 O41 Mn2 118.35(15)
O12 C10 O11 125.3(2)
O12 C10 C11 118.4(2)
O11 C10 C11 116.25(19)
N1 C11 C12 123.5(2)
N1 C11 C10 115.42(19)
C12 C11 C10 121.0(2)
C13 C12 C11 118.4(2)
C12 C13 C14 120.0(2)
C13 C14 C15 122.8(2)
C13 C14 C19 118.1(2)
C15 C14 C19 119.1(2)
C16 C15 C14 120.4(2)
C15 C16 C17 120.3(2)
C18 C17 C16 121.0(2)
C17 C18 C19 119.6(2)
N1 C19 C18 119.2(2)
N1 C19 C14 121.2(2)
C18 C19 C14 119.6(2)
O22 C20 O21 125.8(2)
O22 C20 C21 117.7(2)
O21 C20 C21 116.41(19)
N2 C21 C22 123.8(2)
N2 C21 C20 116.03(19)
C22 C21 C20 120.1(2)
C23 C22 C21 118.4(2)
C22 C23 C24 120.0(2)
C23 C24 C25 122.8(2)
C23 C24 C29 118.0(2)
C25 C24 C29 119.2(2)
C26 C25 C24 120.1(2)
C25 C26 C27 120.3(2)
C28 C27 C26 121.0(2)
C27 C28 C29 120.1(2)
N2 C29 C28 119.4(2)
N2 C29 C24 121.4(2)
C28 C29 C24 119.2(2)
O32 C30 O31 126.0(2)
O32 C30 C31 117.5(2)
O31 C30 C31 116.41(19)
N3 C31 C32 123.6(2)
N3 C31 C30 116.84(19)
C32 C31 C30 119.6(2)
C33 C32 C31 118.7(2)
C32 C33 C34 119.9(2)
C33 C34 C35 122.9(2)
C33 C34 C39 117.8(2)
C35 C34 C39 119.3(2)
C36 C35 C34 120.2(2)
C35 C36 C37 120.3(2)
C38 C37 C36 121.3(2)
C37 C38 C39 119.7(2)
N3 C39 C38 119.1(2)
N3 C39 C34 121.6(2)
C38 C39 C34 119.3(2)
O42 C40 O41 125.3(2)
O42 C40 C41 117.9(2)
O41 C40 C41 116.85(19)
N4 C41 C42 124.0(2)
N4 C41 C40 116.7(2)
C42 C41 C40 119.3(2)
C43 C42 C41 118.5(2)
C42 C43 C44 119.9(2)
C43 C44 C45 122.9(2)
C43 C44 C49 118.3(2)
C45 C44 C49 118.9(2)
C46 C45 C44 120.8(2)
C45 C46 C47 120.3(2)
C48 C47 C46 120.8(3)
C47 C48 C49 120.1(2)
N4 C49 C48 119.6(2)
N4 C49 C44 121.2(2)
C48 C49 C44 119.1(2)
N5 C50 C59 123.9(3)
N5 C50 C51 114.9(2)
C59 C50 C51 121.2(3)
O52 C51 O51 124.7(2)
O52 C51 C50 122.5(2)
O51 C51 C50 112.8(2)
N5 C52 C57 122.2(2)
N5 C52 C53 118.6(2)
C57 C52 C53 119.1(2)
C54 C53 C52 119.9(2)
C53 C54 C55 121.3(2)
C56 C55 C54 120.0(2)
C55 C56 C57 120.5(2)
C58 C57 C56 123.3(2)
C58 C57 C52 117.6(2)
C56 C57 C52 119.1(2)
C59 C58 C57 119.9(2)
C58 C59 C50 118.5(2)

loop_
_geom_bond_atom_site_label_1
_geom_bond_atom_site_label_2
_geom_bond_distance
Mn1 O21 2.1112(16)
Mn1 O1 2.1406(19)
Mn1 O11 2.1573(16)
Mn1 O2 2.1975(19)
Mn1 N1 2.289(2)
Mn1 N2 2.3354(19)
Mn2 O31 2.1070(16)
Mn2 O41 2.1490(16)
Mn2 O4 2.1958(17)
Mn2 O3 2.2003(18)
Mn2 N3 2.3083(19)
Mn2 N4 2.361(2)
N1 C11 1.326(3)
N1 C19 1.373(3)
N2 C21 1.330(3)
N2 C29 1.371(3)
N3 C31 1.331(3)
N3 C39 1.371(3)
N4 C41 1.329(3)
N4 C49 1.379(3)
N5 C50 1.326(4)
N5 C52 1.368(3)
O11 C10 1.268(3)
O12 C10 1.247(3)
O21 C20 1.268(3)
O22 C20 1.243(3)
O31 C30 1.270(3)
O32 C30 1.237(3)
O41 C40 1.283(3)
O42 C40 1.242(3)
O51 C51 1.320(3)
O52 C51 1.211(3)
C10 C11 1.524(3)
C11 C12 1.413(3)
C12 C13 1.367(3)
C13 C14 1.414(3)
C14 C15 1.415(3)
C14 C19 1.419(3)
C15 C16 1.366(4)
C16 C17 1.410(4)
C17 C18 1.369(3)
C18 C19 1.415(3)
C20 C21 1.521(3)
C21 C22 1.415(3)
C22 C23 1.367(3)
C23 C24 1.415(3)
C24 C25 1.416(3)
C24 C29 1.430(3)
C25 C26 1.374(4)
C26 C27 1.412(4)
C27 C28 1.369(3)
C28 C29 1.413(3)
C30 C31 1.520(3)
C31 C32 1.412(3)
C32 C33 1.366(3)
C33 C34 1.415(3)
C34 C35 1.419(3)
C34 C39 1.425(3)
C35 C36 1.370(4)
C36 C37 1.413(3)
C37 C38 1.369(3)
C38 C39 1.420(3)
C40 C41 1.513(3)
C41 C42 1.416(3)
C42 C43 1.364(4)
C43 C44 1.410(4)
C44 C45 1.420(3)
C44 C49 1.426(3)
C45 C46 1.360(4)
C46 C47 1.411(4)
C47 C48 1.375(3)
C48 C49 1.414(3)
C50 C59 1.414(4)
C50 C51 1.508(4)
C52 C57 1.427(3)
C52 C53 1.421(3)
C53 C54 1.365(4)
C54 C55 1.414(4)
C55 C56 1.369(4)
C56 C57 1.420(3)
C57 C58 1.406(3)
C58 C59 1.373(3)
